data_7208069
loop_
_publ_author_name
'Zhang, Lijuan'
'Sun, Jingmei'
'Zhou, Yunshan'
'ul Hassan, Sadaf'
'Wang, Enbo'
'Shi, Zonghai'

_publ_section_title
;
 A general synthesis approach in action: preparation and characterization
 of polyoxomolybdenum(vi) organophosphonates through oxidative Mo--Mo bond
 cleavage in {MoV2O4}
;
_journal_issue 14
_journal_name_full CrystEngComm
_journal_page_first 4826
_journal_paper_doi 10.1039/c2ce25093d
_journal_volume 14
_journal_year 2012
_chemical_formula_sum 'C4 H51.34 Cr Mo4 N4 Na O39.67 P4'
_chemical_formula_weight 1373.20
_chemical_name_systematic
;
?
;
_space_group_IT_number 58
_symmetry_cell_setting orthorhombic
_symmetry_space_group_name_Hall '-P 2 2n'
_symmetry_space_group_name_H-M 'P n n m'
_atom_sites_solution_hydrogens geom
_atom_sites_solution_primary direct
_atom_sites_solution_secondary difmap
_audit_creation_method SHELXL-97
_cell_angle_alpha 90.00
_cell_angle_beta 90.00
_cell_angle_gamma 90.00
_cell_formula_units_Z 2
_cell_length_a 19.340(3)
_cell_length_b 8.9709(15)
_cell_length_c 12.180(2)
_cell_measurement_reflns_used 6198
_cell_measurement_temperature 103(2)
_cell_measurement_theta_max 27.50
_cell_measurement_theta_min 3.01
_cell_volume 2113.2(6)
_computing_cell_refinement 'CrystalClear (Rigaku Inc., 2008)'
_computing_data_collection 'CrystalClear (Rigaku Inc., 2008)'
_computing_data_reduction 'CrystalClear (Rigaku Inc., 2008)'
_computing_structure_refinement 'SHELXL-97 (Sheldrick, 1997)'
_computing_structure_solution 'SHELXS-97 (Sheldrick, 1990)'
_diffrn_ambient_temperature 103(2)
_diffrn_detector_area_resol_mean 28.5714
_diffrn_measured_fraction_theta_full 0.998
_diffrn_measured_fraction_theta_max 0.998
_diffrn_measurement_device_type AFC10/Saturn724+
_diffrn_measurement_method 'phi and omega scans'
_diffrn_radiation_monochromator graphite
_diffrn_radiation_source 'Rotating Anode'
_diffrn_radiation_type MoK\a
_diffrn_radiation_wavelength 0.71073
_diffrn_reflns_av_R_equivalents 0.0368
_diffrn_reflns_av_sigmaI/netI 0.0228
_diffrn_reflns_limit_h_max 20
_diffrn_reflns_limit_h_min -25
_diffrn_reflns_limit_k_max 11
_diffrn_reflns_limit_k_min -11
_diffrn_reflns_limit_l_max 15
_diffrn_reflns_limit_l_min -15
_diffrn_reflns_number 15820
_diffrn_reflns_theta_full 27.47
_diffrn_reflns_theta_max 27.47
_diffrn_reflns_theta_min 3.01
_diffrn_standards_decay_% 0
_diffrn_standards_interval_count 0
_diffrn_standards_interval_time 0
_diffrn_standards_number 0
_exptl_absorpt_coefficient_mu 1.683
_exptl_absorpt_correction_T_max 0.6952
_exptl_absorpt_correction_T_min 0.6042
_exptl_absorpt_correction_type multi-scan
_exptl_crystal_colour Green
_exptl_crystal_density_diffrn 2.158
_exptl_crystal_density_method 'not measured'
_exptl_crystal_description Block
_exptl_crystal_F_000 1367
_exptl_crystal_size_max 0.33
_exptl_crystal_size_mid 0.27
_exptl_crystal_size_min 0.23
_refine_diff_density_max 1.172
_refine_diff_density_min -1.508
_refine_diff_density_rms 0.154
_refine_ls_extinction_method none
_refine_ls_goodness_of_fit_ref 0.999
_refine_ls_hydrogen_treatment mixed
_refine_ls_matrix_type full
_refine_ls_number_parameters 190
_refine_ls_number_reflns 2536
_refine_ls_number_restraints 13
_refine_ls_restrained_S_all 1.001
_refine_ls_R_factor_all 0.0509
_refine_ls_R_factor_gt 0.0490
_refine_ls_shift/su_max 0.001
_refine_ls_shift/su_mean 0.000
_refine_ls_structure_factor_coef Fsqd
_refine_ls_weighting_details 'calc w=1/[\s^2^(Fo^2^)+(0.0836P)^2^+28.7160P] where P=(Fo^2^+2Fc^2^)/3'
_refine_ls_weighting_scheme calc
_refine_ls_wR_factor_gt 0.1441
_refine_ls_wR_factor_ref 0.1459
_reflns_number_gt 2468
_reflns_number_total 2536
_reflns_threshold_expression >2sigma(I)
_cod_data_source_file c2ce25093d.txt
_cod_data_source_block bo766
_cod_depositor_comments
;
The following automatic conversions were performed:

'_symmetry_cell_setting' value 'Orthorhombic' changed to
'orthorhombic' according to
/home/saulius/struct/CIF-dictionaries/cif_core.dic dictionary named
'cif_core.dic' version 2.4.1 from 2010-06-29.

Automatic conversion script
Id: cif_fix_values 1891 2012-01-12 08:04:46Z andrius 

The following automatic conversions were performed:

'_exptl_absorpt_correction_type' value 'Multi-scans' was replaced
with the value 'multi-scan' as specified in the replacement file
'src/cod-tools/trunk/data/replacement-values/replacement_values.lst'.

Automatic conversion script
Id: cif_fix_values 5376 2017-05-30 11:51:03Z andrius 
;
_cod_original_sg_symbol_H-M Pnnm
_cod_database_code 7208069

loop_
_symmetry_equiv_pos_as_xyz
'x, y, z'
'-x, -y, z'
'-x+1/2, y+1/2, -z+1/2'
'x+1/2, -y+1/2, -z+1/2'
'-x, -y, -z'
'x, y, -z'
'x-1/2, -y-1/2, z-1/2'
'-x-1/2, y-1/2, z-1/2'

loop_
_atom_site_label
_atom_site_type_symbol
_atom_site_fract_x
_atom_site_fract_y
_atom_site_fract_z
_atom_site_U_iso_or_equiv
_atom_site_adp_type
_atom_site_occupancy
_atom_site_symmetry_multiplicity
_atom_site_calc_flag
_atom_site_refinement_flags
_atom_site_disorder_assembly
_atom_site_disorder_group
Mo1 Mo 0.32748(3) 0.65004(7) 0.0000 0.00890(19) Uani 1 2 d S . .
Mo2 Mo 0.23395(3) 0.35382(7) 0.0000 0.0109(2) Uani 1 2 d S . .
Cr1 Cr 0.5000 0.5000 0.0000 0.0053(3) Uani 1 4 d S . .
P1 P 0.38395(6) 0.31530(14) 0.12358(10) 0.0071(3) Uani 1 1 d . . .
O1 O 0.45712(17) 0.3800(4) 0.1177(3) 0.0091(7) Uani 1 1 d . . .
O2 O 0.32733(17) 0.4378(4) 0.1098(3) 0.0087(7) Uani 1 1 d . . .
O3 O 0.37078(19) 0.2240(4) 0.2242(3) 0.0136(8) Uani 1 1 d . . .
O4 O 0.2954(3) 0.1803(6) 0.0000 0.0096(10) Uani 1 2 d S . .
O5 O 0.4195(3) 0.6273(6) 0.0000 0.0092(10) Uani 1 2 d S . .
O6 O 0.2317(3) 0.5619(6) 0.0000 0.0127(11) Uani 1 2 d S . .
O7 O 0.3147(2) 0.7624(4) 0.1130(4) 0.0164(8) Uani 1 1 d . . .
O8 O 0.1847(2) 0.3081(5) 0.1129(4) 0.0202(9) Uani 1 1 d . . .
C1 C 0.3693(3) 0.2047(8) 0.0000 0.0085(13) Uani 1 2 d S . .
C2 C 0.4090(4) 0.0597(9) 0.0000 0.0139(15) Uani 1 2 d S . .
H2A H 0.4587 0.0806 0.0000 0.021 Uiso 1 2 calc SR . .
H2B H 0.3969 0.0022 -0.0657 0.021 Uiso 0.50 1 calc PR . .
H2C H 0.3969 0.0022 0.0657 0.021 Uiso 0.50 1 calc PR . .
Na1 Na 0.0000 0.5000 0.0000 0.0444(16) Uani 1 4 d S . .
O9 O 0.0412(5) 0.2443(13) 0.0000 0.056(3) Uani 1 2 d S . .
O10 O 0.0289(6) 0.5297(13) 0.1927(9) 0.040(3) Uani 0.50 1 d P . .
O11 O 0.0993(8) 0.642(2) 0.0663(11) 0.089(7) Uani 0.50 1 d P . .
O12 O 0.0633(3) 0.2187(9) 0.2409(5) 0.0504(17) Uani 1 1 d D . .
H12A H 0.0292 0.2114 0.2859 0.060 Uiso 1 1 d RD . .
H12B H 0.0872 0.2928 0.2648 0.060 Uiso 1 1 d RD . .
N1 N 0.2447(3) 0.5252(5) 0.2952(4) 0.0169(10) Uani 1 1 d D . .
O13 O 0.413(4) 0.439(5) 0.391(2) 0.07(2) Uani 0.38(7) 1 d P A 1
O13' O 0.3398(18) 0.511(4) 0.5000 0.025(12) Uani 0.17(3) 2 d SP B 2
O13" O 0.3748(15) 0.4753(19) 0.3889(15) 0.036(5) Uani 0.45(6) 1 d P C 3
H1A H 0.232(3) 0.441(3) 0.318(5) 0.06(3) Uiso 1 1 d D . .
H1B H 0.2101(18) 0.581(5) 0.288(5) 0.022(19) Uiso 1 1 d D . .
H1C H 0.272(2) 0.563(6) 0.340(4) 0.04(2) Uiso 1 1 d D . .
H1D H 0.264(3) 0.515(7) 0.234(2) 0.05(3) Uiso 1 1 d D . .

loop_
_atom_site_aniso_label
_atom_site_aniso_U_11
_atom_site_aniso_U_22
_atom_site_aniso_U_33
_atom_site_aniso_U_23
_atom_site_aniso_U_13
_atom_site_aniso_U_12
Mo1 0.0057(3) 0.0068(3) 0.0143(3) 0.000 0.000 0.0005(2)
Mo2 0.0053(3) 0.0100(3) 0.0172(4) 0.000 0.000 -0.0012(2)
Cr1 0.0041(7) 0.0068(7) 0.0050(7) 0.000 0.000 -0.0007(5)
P1 0.0062(6) 0.0085(6) 0.0065(6) 0.0004(5) 0.0019(4) -0.0009(4)
O1 0.0061(17) 0.0107(16) 0.0105(17) 0.0003(14) -0.0010(13) -0.0020(12)
O2 0.0065(16) 0.0105(16) 0.0092(16) 0.0003(14) 0.0007(13) 0.0010(13)
O3 0.0142(18) 0.0157(18) 0.0109(18) 0.0058(15) 0.0010(15) -0.0014(15)
O4 0.005(2) 0.008(2) 0.017(3) 0.000 0.000 -0.0024(18)
O5 0.007(2) 0.008(2) 0.012(2) 0.000 0.000 0.0001(19)
O6 0.005(2) 0.014(3) 0.019(3) 0.000 0.000 0.0019(19)
O7 0.0109(18) 0.0145(18) 0.024(2) -0.0048(17) 0.0041(16) -0.0009(15)
O8 0.0126(19) 0.020(2) 0.028(2) 0.0056(18) 0.0075(17) 0.0013(16)
C1 0.003(3) 0.010(3) 0.013(3) 0.000 0.000 -0.001(2)
C2 0.009(3) 0.014(4) 0.018(4) 0.000 0.000 0.000(3)
Na1 0.052(4) 0.046(4) 0.036(3) 0.000 0.000 0.000(3)
O9 0.052(6) 0.069(7) 0.047(5) 0.000 0.000 0.001(5)
O10 0.043(6) 0.040(6) 0.037(6) -0.004(5) -0.011(5) -0.008(5)
O11 0.056(8) 0.184(19) 0.028(6) -0.038(9) -0.016(6) 0.080(11)
O12 0.027(3) 0.085(5) 0.039(3) 0.021(3) 0.003(3) -0.013(3)
N1 0.021(2) 0.012(2) 0.017(2) -0.0014(19) 0.008(2) -0.0012(19)
O13 0.11(4) 0.06(2) 0.032(10) -0.012(10) 0.013(14) -0.05(3)
O13' 0.013(18) 0.03(2) 0.04(2) 0.000 0.000 0.007(14)
O13" 0.032(11) 0.046(8) 0.030(7) 0.007(6) -0.014(6) 0.012(7)

loop_
_atom_type_symbol
_atom_type_description
_atom_type_scat_dispersion_real
_atom_type_scat_dispersion_imag
_atom_type_scat_source
C C 0.0033 0.0016 'International Tables Vol C Tables 4.2.6.8 and 6.1.1.4'
H H 0.0000 0.0000 'International Tables Vol C Tables 4.2.6.8 and 6.1.1.4'
N N 0.0061 0.0033 'International Tables Vol C Tables 4.2.6.8 and 6.1.1.4'
O O 0.0106 0.0060 'International Tables Vol C Tables 4.2.6.8 and 6.1.1.4'
P P 0.1023 0.0942 'International Tables Vol C Tables 4.2.6.8 and 6.1.1.4'
Na Na 0.0362 0.0249 'International Tables Vol C Tables 4.2.6.8 and 6.1.1.4'
Cr Cr 0.3209 0.6236 'International Tables Vol C Tables 4.2.6.8 and 6.1.1.4'
Mo Mo -1.6832 0.6857 'International Tables Vol C Tables 4.2.6.8 and 6.1.1.4'

loop_
_geom_angle_atom_site_label_1
_geom_angle_atom_site_label_2
_geom_angle_atom_site_label_3
_geom_angle
_geom_angle_site_symmetry_1
_geom_angle_site_symmetry_3
O7 Mo1 O7 106.0(3) . 6
O7 Mo1 O5 102.04(16) . .
O7 Mo1 O5 102.04(16) 6 .
O7 Mo1 O6 95.62(16) . .
O7 Mo1 O6 95.62(16) 6 .
O5 Mo1 O6 150.3(2) . .
O7 Mo1 O2 91.10(16) . .
O7 Mo1 O2 159.58(17) 6 .
O5 Mo1 O2 84.74(16) . .
O6 Mo1 O2 71.18(15) . .
O7 Mo1 O2 159.58(17) . 6
O7 Mo1 O2 91.10(16) 6 6
O5 Mo1 O2 84.74(16) . 6
O6 Mo1 O2 71.18(15) . 6
O2 Mo1 O2 70.16(18) . 6
O7 Mo1 Mo2 113.74(13) . .
O7 Mo1 Mo2 113.75(13) 6 .
O5 Mo1 Mo2 117.72(17) . .
O6 Mo1 Mo2 32.63(16) . .
O2 Mo1 Mo2 47.37(9) . .
O2 Mo1 Mo2 47.37(9) 6 .
O8 Mo2 O8 106.0(3) . 6
O8 Mo2 O6 103.04(17) . .
O8 Mo2 O6 103.04(17) 6 .
O8 Mo2 O4 98.40(17) . .
O8 Mo2 O4 98.40(17) 6 .
O6 Mo2 O4 143.9(2) . .
O8 Mo2 O2 161.36(18) . 6
O8 Mo2 O2 92.67(18) 6 6
O6 Mo2 O2 72.53(15) . 6
O4 Mo2 O2 77.88(15) . 6
O8 Mo2 O2 92.67(18) . .
O8 Mo2 O2 161.37(18) 6 .
O6 Mo2 O2 72.53(15) . .
O4 Mo2 O2 77.88(15) . .
O2 Mo2 O2 68.70(18) 6 .
O8 Mo2 Mo1 120.54(15) . .
O8 Mo2 Mo1 120.54(15) 6 .
O6 Mo2 Mo1 35.56(16) . .
O4 Mo2 Mo1 108.39(15) . .
O2 Mo2 Mo1 46.26(9) 6 .
O2 Mo2 Mo1 46.26(9) . .
O5 Cr1 O5 179.999(1) 5_665 .
O5 Cr1 O1 89.09(15) 5_665 2_665
O5 Cr1 O1 90.91(15) . 2_665
O5 Cr1 O1 89.09(15) 5_665 5_665
O5 Cr1 O1 90.91(15) . 5_665
O1 Cr1 O1 93.0(2) 2_665 5_665
O5 Cr1 O1 90.91(15) 5_665 .
O5 Cr1 O1 89.09(15) . .
O1 Cr1 O1 87.0(2) 2_665 .
O1 Cr1 O1 180.0 5_665 .
O5 Cr1 O1 90.91(15) 5_665 6
O5 Cr1 O1 89.09(15) . 6
O1 Cr1 O1 180.0 2_665 6
O1 Cr1 O1 87.0(2) 5_665 6
O1 Cr1 O1 93.0(2) . 6
O3 P1 O1 113.8(2) . .
O3 P1 O2 110.8(2) . .
O1 P1 O2 112.1(2) . .
O3 P1 C1 110.6(2) . .
O1 P1 C1 108.1(3) . .
O2 P1 C1 100.7(3) . .
P1 O1 Cr1 129.0(2) . .
P1 O2 Mo1 129.6(2) . .
P1 O2 Mo2 111.82(19) . .
Mo1 O2 Mo2 86.37(12) . .
C1 O4 Mo2 118.7(4) . .
Mo1 O5 Cr1 150.2(3) . .
Mo2 O6 Mo1 111.8(3) . .
O4 C1 C2 111.8(6) . .
O4 C1 P1 103.6(3) . 6
C2 C1 P1 112.9(3) . 6
O4 C1 P1 103.6(3) . .
C2 C1 P1 112.9(3) . .
P1 C1 P1 111.2(4) 6 .
C1 C2 H2A 109.5 . .
C1 C2 H2B 109.5 . .
H2A C2 H2B 109.5 . .
C1 C2 H2C 109.5 . .
H2A C2 H2C 109.5 . .
H2B C2 H2C 109.5 . .
O10 Na1 O10 150.4(5) . 6
O10 Na1 O10 180.0 . 5_565
O10 Na1 O10 29.6(5) 6 5_565
O10 Na1 O10 29.6(5) . 2_565
O10 Na1 O10 180.000(1) 6 2_565
O10 Na1 O10 150.4(5) 5_565 2_565
O10 Na1 O9 88.4(3) . 5_565
O10 Na1 O9 88.4(3) 6 5_565
O10 Na1 O9 91.6(3) 5_565 5_565
O10 Na1 O9 91.6(3) 2_565 5_565
O10 Na1 O9 91.6(3) . .
O10 Na1 O9 91.6(3) 6 .
O10 Na1 O9 88.4(3) 5_565 .
O10 Na1 O9 88.4(3) 2_565 .
O9 Na1 O9 180.0 5_565 .
O10 Na1 O11 56.1(4) . .
O10 Na1 O11 94.7(4) 6 .
O10 Na1 O11 123.9(5) 5_565 .
O10 Na1 O11 85.3(4) 2_565 .
O9 Na1 O11 76.4(4) 5_565 .
O9 Na1 O11 103.6(4) . .
O10 Na1 O11 94.7(4) . 6
O10 Na1 O11 56.1(4) 6 6
O10 Na1 O11 85.3(4) 5_565 6
O10 Na1 O11 123.9(4) 2_565 6
O9 Na1 O11 76.4(4) 5_565 6
O9 Na1 O11 103.6(4) . 6
O11 Na1 O11 38.6(7) . 6
O10 Na1 O11 123.9(4) . 5_565
O10 Na1 O11 85.3(4) 6 5_565
O10 Na1 O11 56.1(4) 5_565 5_565
O10 Na1 O11 94.7(4) 2_565 5_565
O9 Na1 O11 103.6(4) 5_565 5_565
O9 Na1 O11 76.4(4) . 5_565
O11 Na1 O11 180.0(4) . 5_565
O11 Na1 O11 141.4(7) 6 5_565
O10 Na1 O11 85.3(4) . 2_565
O10 Na1 O11 123.9(4) 6 2_565
O10 Na1 O11 94.7(4) 5_565 2_565
O10 Na1 O11 56.1(4) 2_565 2_565
O9 Na1 O11 103.6(4) 5_565 2_565
O9 Na1 O11 76.4(4) . 2_565
O11 Na1 O11 141.4(7) . 2_565
O11 Na1 O11 180.000(1) 6 2_565
O11 Na1 O11 38.6(7) 5_565 2_565
O10 O10 Na1 75.2(3) 2_565 .
O11 O11 Na1 70.7(4) 6 .
H12A O12 H12B 104.7 . .
H1A N1 H1B 109.2(15) . .
H1A N1 H1C 109.8(15) . .
H1B N1 H1C 109.5(15) . .
H1A N1 H1D 109.3(15) . .
H1B N1 H1D 109.3(15) . .
H1C N1 H1D 109.7(15) . .

loop_
_geom_bond_atom_site_label_1
_geom_bond_atom_site_label_2
_geom_bond_distance
_geom_bond_site_symmetry_2
Mo1 O7 1.724(4) .
Mo1 O7 1.724(4) 6
Mo1 O5 1.792(5) .
Mo1 O6 2.014(5) .
Mo1 O2 2.327(4) .
Mo1 O2 2.327(4) 6
Mo1 Mo2 3.2146(10) .
Mo2 O8 1.722(4) .
Mo2 O8 1.722(4) 6
Mo2 O6 1.867(6) .
Mo2 O4 1.958(5) .
Mo2 O2 2.370(4) 6
Mo2 O2 2.370(4) .
Cr1 O5 1.931(5) 5_665
Cr1 O5 1.931(5) .
Cr1 O1 1.975(4) 2_665
Cr1 O1 1.975(4) 5_665
Cr1 O1 1.975(4) .
Cr1 O1 1.975(4) 6
P1 O3 1.496(4) .
P1 O1 1.531(4) .
P1 O2 1.560(4) .
P1 C1 1.825(4) .
O4 C1 1.446(8) .
C1 C2 1.510(10) .
C1 P1 1.825(4) 6
C2 H2A 0.9800 .
C2 H2B 0.9800 .
C2 H2C 0.9800 .
Na1 O10 2.427(11) .
Na1 O10 2.427(11) 6
Na1 O10 2.427(11) 5_565
Na1 O10 2.427(11) 2_565
Na1 O9 2.428(12) 5_565
Na1 O9 2.428(12) .
Na1 O11 2.443(19) .
Na1 O11 2.443(19) 6
Na1 O11 2.443(19) 5_565
Na1 O11 2.443(19) 2_565
O10 O10 1.24(2) 2_565
O11 O11 1.62(3) 6
O12 H12A 0.8607 .
O12 H12B 0.8607 .
N1 H1A 0.839(9) .
N1 H1B 0.840(9) .
N1 H1C 0.836(9) .
N1 H1D 0.839(9) .

loop_
_geom_torsion_atom_site_label_1
_geom_torsion_atom_site_label_2
_geom_torsion_atom_site_label_3
_geom_torsion_atom_site_label_4
_geom_torsion
_geom_torsion_site_symmetry_1
_geom_torsion_site_symmetry_4
O7 Mo1 Mo2 O8 -7.2(2) . .
O7 Mo1 Mo2 O8 -128.7(2) 6 .
O5 Mo1 Mo2 O8 112.02(17) . .
O6 Mo1 Mo2 O8 -67.98(17) . .
O2 Mo1 Mo2 O8 60.7(2) . .
O2 Mo1 Mo2 O8 163.4(2) 6 .
O7 Mo1 Mo2 O8 128.7(2) . 6
O7 Mo1 Mo2 O8 7.2(2) 6 6
O5 Mo1 Mo2 O8 -112.02(17) . 6
O6 Mo1 Mo2 O8 67.98(17) . 6
O2 Mo1 Mo2 O8 -163.4(2) . 6
O2 Mo1 Mo2 O8 -60.7(2) 6 6
O7 Mo1 Mo2 O6 60.75(15) . .
O7 Mo1 Mo2 O6 -60.75(15) 6 .
O5 Mo1 Mo2 O6 180.0 . .
O2 Mo1 Mo2 O6 128.64(12) . .
O2 Mo1 Mo2 O6 -128.64(12) 6 .
O7 Mo1 Mo2 O4 -119.25(15) . .
O7 Mo1 Mo2 O4 119.25(15) 6 .
O5 Mo1 Mo2 O4 0.0 . .
O6 Mo1 Mo2 O4 180.0 . .
O2 Mo1 Mo2 O4 -51.36(12) . .
O2 Mo1 Mo2 O4 51.36(12) 6 .
O7 Mo1 Mo2 O2 -170.6(2) . 6
O7 Mo1 Mo2 O2 67.89(19) 6 6
O5 Mo1 Mo2 O2 -51.36(12) . 6
O6 Mo1 Mo2 O2 128.64(12) . 6
O2 Mo1 Mo2 O2 -102.7(2) . 6
O7 Mo1 Mo2 O2 -67.89(19) . .
O7 Mo1 Mo2 O2 170.6(2) 6 .
O5 Mo1 Mo2 O2 51.36(12) . .
O6 Mo1 Mo2 O2 -128.64(12) . .
O2 Mo1 Mo2 O2 102.7(2) 6 .
O3 P1 O1 Cr1 177.5(3) . .
O2 P1 O1 Cr1 -55.9(3) . .
C1 P1 O1 Cr1 54.2(4) . .
O5 Cr1 O1 P1 -131.1(3) 5_665 .
O5 Cr1 O1 P1 48.9(3) . .
O1 Cr1 O1 P1 139.9(4) 2_665 .
O1 Cr1 O1 P1 -71(3) 5_665 .
O1 Cr1 O1 P1 -40.1(4) 6 .
O3 P1 O2 Mo1 164.2(2) . .
O1 P1 O2 Mo1 35.9(3) . .
C1 P1 O2 Mo1 -78.8(3) . .
O3 P1 O2 Mo2 -91.8(2) . .
O1 P1 O2 Mo2 139.9(2) . .
C1 P1 O2 Mo2 25.2(3) . .
O7 Mo1 O2 P1 -122.5(3) . .
O7 Mo1 O2 P1 90.2(5) 6 .
O5 Mo1 O2 P1 -20.5(3) . .
O6 Mo1 O2 P1 141.9(3) . .
O2 Mo1 O2 P1 65.8(3) 6 .
Mo2 Mo1 O2 P1 115.5(3) . .
O7 Mo1 O2 Mo2 121.98(16) . .
O7 Mo1 O2 Mo2 -25.4(5) 6 .
O5 Mo1 O2 Mo2 -136.02(13) . .
O6 Mo1 O2 Mo2 26.42(11) . .
O2 Mo1 O2 Mo2 -49.73(13) 6 .
O8 Mo2 O2 P1 97.2(2) . .
O8 Mo2 O2 P1 -81.0(6) 6 .
O6 Mo2 O2 P1 -159.9(2) . .
O4 Mo2 O2 P1 -0.78(19) . .
O2 Mo2 O2 P1 -82.3(2) 6 .
Mo1 Mo2 O2 P1 -131.5(2) . .
O8 Mo2 O2 Mo1 -131.27(16) . .
O8 Mo2 O2 Mo1 50.4(6) 6 .
O6 Mo2 O2 Mo1 -28.44(11) . .
O4 Mo2 O2 Mo1 130.70(13) . .
O2 Mo2 O2 Mo1 49.15(13) 6 .
O8 Mo2 O4 C1 -126.19(16) . .
O8 Mo2 O4 C1 126.19(16) 6 .
O6 Mo2 O4 C1 0.0 . .
O2 Mo2 O4 C1 35.25(9) 6 .
O2 Mo2 O4 C1 -35.25(9) . .
Mo1 Mo2 O4 C1 0.0 . .
O7 Mo1 O5 Cr1 125.25(15) . .
O7 Mo1 O5 Cr1 -125.25(15) 6 .
O6 Mo1 O5 Cr1 0.0 . .
O2 Mo1 O5 Cr1 35.25(9) . .
O2 Mo1 O5 Cr1 -35.25(9) 6 .
Mo2 Mo1 O5 Cr1 0.0 . .
O5 Cr1 O5 Mo1 180.0 5_665 .
O1 Cr1 O5 Mo1 -133.47(11) 2_665 .
O1 Cr1 O5 Mo1 133.47(11) 5_665 .
O1 Cr1 O5 Mo1 -46.53(11) . .
O1 Cr1 O5 Mo1 46.53(11) 6 .
O8 Mo2 O6 Mo1 124.96(16) . .
O8 Mo2 O6 Mo1 -124.96(16) 6 .
O4 Mo2 O6 Mo1 0.0 . .
O2 Mo2 O6 Mo1 -36.27(10) 6 .
O2 Mo2 O6 Mo1 36.27(10) . .
O7 Mo1 O6 Mo2 -126.63(14) . .
O7 Mo1 O6 Mo2 126.63(14) 6 .
O5 Mo1 O6 Mo2 0.0 . .
O2 Mo1 O6 Mo2 -37.39(10) . .
O2 Mo1 O6 Mo2 37.38(10) 6 .
Mo2 O4 C1 C2 180.0 . .
Mo2 O4 C1 P1 -58.1(3) . 6
Mo2 O4 C1 P1 58.1(3) . .
O3 P1 C1 O4 68.5(4) . .
O1 P1 C1 O4 -166.4(3) . .
O2 P1 C1 O4 -48.7(4) . .
O3 P1 C1 C2 -52.7(5) . .
O1 P1 C1 C2 72.5(5) . .
O2 P1 C1 C2 -169.8(4) . .
O3 P1 C1 P1 179.2(3) . 6
O1 P1 C1 P1 -55.7(4) . 6
O2 P1 C1 P1 62.0(4) . 6
O10 Na1 O10 O10 180.0 6 2_565
O10 Na1 O10 O10 40(2) 5_565 2_565
O9 Na1 O10 O10 96.1(11) 5_565 2_565
O9 Na1 O10 O10 -83.9(11) . 2_565
O11 Na1 O10 O10 170.8(13) . 2_565
O11 Na1 O10 O10 172.3(11) 6 2_565
O11 Na1 O10 O10 -9.2(13) 5_565 2_565
O11 Na1 O10 O10 -7.7(11) 2_565 2_565
O10 Na1 O11 O11 177.5(4) . 6
O10 Na1 O11 O11 2.1(3) 6 6
O10 Na1 O11 O11 -2.5(4) 5_565 6
O10 Na1 O11 O11 -177.9(3) 2_565 6
O9 Na1 O11 O11 -85.14(15) 5_565 6
O9 Na1 O11 O11 94.86(15) . 6
O11 Na1 O11 O11 177(17) 5_565 6
O11 Na1 O11 O11 180.0 2_565 6
